data_9006104
loop_
_publ_author_name
'Comodi, P.'
'Mellini, M.'
'Zanazzi, P. F.'

_publ_section_title
;
 Magnesiochloritoid: compressibility and high
 pressure structure refinement
 Sample: WRS (whole reciprocal space), P = 0.001 kbar
;
_journal_name_full 'Physics and Chemistry of Minerals'
_journal_page_first 483
_journal_page_last 490
_journal_paper_doi 10.1007/BF00205262
_journal_volume 18
_journal_year 1992
_chemical_formula_sum 'Al2 Fe0.35 H2 Mg0.65 O7 Si'
_chemical_name_mineral Magnesiochloritoid
_space_group_IT_number 15
_symmetry_space_group_name_Hall '-C 2yc'
_symmetry_space_group_name_H-M 'C 1 2/c 1'
_cell_angle_alpha 90
_cell_angle_beta 101.42
_cell_angle_gamma 90
_cell_length_a 9.434
_cell_length_b 5.452
_cell_length_c 18.136
_cell_formula_units_Z 8
_cell_volume 914.342
_database_code_amcsd 0007686
_diffrn_ambient_pressure 100
_exptl_crystal_density_diffrn 3.362
_cod_original_formula_sum 'Al2 (Mg.65 Fe.35) Si O7 H2'
_cod_database_code 9006104

loop_
_symmetry_equiv_pos_as_xyz
x,y,z
1/2+x,1/2+y,z
x,-y,1/2+z
1/2+x,1/2-y,1/2+z
-x,y,1/2-z
1/2-x,1/2+y,1/2-z
-x,-y,-z
1/2-x,1/2-y,-z

loop_
_atom_site_aniso_label
_atom_site_aniso_U_11
_atom_site_aniso_U_22
_atom_site_aniso_U_33
_atom_site_aniso_U_12
_atom_site_aniso_U_13
_atom_site_aniso_U_23
Al1A 0.00410 0.00490 0.00540 -0.00010 0.00090 0.00010
Al2A 0.00330 0.00420 0.00540 0.00000 0.00140 0.00000
Mg1B 0.00460 0.00600 0.00980 -0.00040 0.00150 -0.00060
Fe1B 0.00460 0.00600 0.00980 -0.00040 0.00150 -0.00060
Al2B 0.00360 0.00340 0.00560 -0.00060 0.00090 -0.00030
Si 0.00280 0.00320 0.00320 -0.00010 0.00020 0.00010
O1A 0.00690 0.00940 0.00510 0.00020 0.00160 -0.00080
O1B 0.00810 0.00640 0.00430 -0.00080 0.00050 0.00020
O1C 0.00610 0.00730 0.00380 -0.00080 0.00020 -0.00010
O2A 0.00380 0.00440 0.00580 0.00000 0.00120 0.00030
O2B 0.00400 0.00390 0.00630 0.00050 0.00140 -0.00020
O2C 0.00370 0.00400 0.00620 0.00000 0.00030 0.00030
O2D 0.00310 0.00400 0.00430 -0.00050 0.00050 -0.00010

loop_
_atom_site_label
_atom_site_fract_x
_atom_site_fract_y
_atom_site_fract_z
_atom_site_occupancy
_atom_site_U_iso_or_equiv
Al1A 0.25000 0.25000 0.00000 1.00000 ?
Al2A 0.00000 0.40260 0.25000 1.00000 ?
Mg1B 0.08400 0.74590 0.00090 0.65000 ?
Fe1B 0.08400 0.74590 0.00090 0.35000 ?
Al2B 0.25000 0.65370 0.24890 1.00000 ?
Si 0.46400 0.40290 0.15590 1.00000 ?
O1A 0.11480 0.39230 0.05300 1.00000 ?
O1B 0.26460 0.94500 0.05010 1.00000 ?
O1C 0.42670 0.39790 0.06390 1.00000 ?
O2A 0.39440 0.15920 0.18810 1.00000 ?
O2B 0.39490 0.64810 0.18720 1.00000 ?
O2C 0.13920 0.90360 0.18690 1.00000 ?
O2D 0.14850 0.40190 0.20170 1.00000 ?
H1A 0.13090 0.38510 0.10160 1.00000 0.03880
H1B 0.21540 0.54920 -0.09540 1.00000 0.03290

loop_
_cod_related_entry_id
_cod_related_entry_database
_cod_related_entry_code
1 AMCSD 0007686
